data_2021081
loop_
_publ_author_name
'Farr\'an, M. \'Angeles'
'Bonet, M. \'Angels'
'Claramunt, Rosa M.'
'Torralba, M. Carmen'
'Alkorta, Ibon'
'Elguero, Jos\'e'

_publ_section_title
;
 The structures of 1,4-diaryl-5-trifluoromethyl-1<i>H</i>-1,2,3-triazoles
 related to J147, a drug for treating Alzheimer's disease
;
_journal_coeditor_code YP3155
_journal_issue 4
_journal_name_full 'Acta Crystallographica Section C'
_journal_page_first 513
_journal_page_last 522
_journal_paper_doi 10.1107/S2053229618004394
_journal_volume 74
_journal_year 2018
_chemical_formula_iupac 'C17 H14 F3 N3'
_chemical_formula_moiety 'C17 H14 F3 N3'
_chemical_formula_sum 'C17 H14 F3 N3'
_chemical_formula_weight 317.31
_chemical_name_systematic
;
1-(3,4-Dimethylphenyl)-4-phenyl-5-trifluoromethyl-1<i>H</i>-1,2,3-triazole
;
_space_group_crystal_system monoclinic
_space_group_IT_number 14
_space_group_name_Hall '-P 2yn'
_space_group_name_H-M_alt 'P 1 21/n 1'
_symmetry_space_group_name_Hall '-P 2yn'
_symmetry_space_group_name_H-M 'P 1 21/n 1'
_atom_sites_solution_hydrogens geom
_atom_sites_solution_primary direct
_audit_creation_method
;
Olex2 1.2
(compiled 2017.08.10 svn.r3458 for OlexSys, GUI svn.r5381)
;
_cell_angle_alpha 90
_cell_angle_beta 96.12(5)
_cell_angle_gamma 90
_cell_formula_units_Z 8
_cell_length_a 10.001(8)
_cell_length_b 20.82(2)
_cell_length_c 15.124(7)
_cell_measurement_reflns_used 2404
_cell_measurement_temperature 296(2)
_cell_measurement_theta_max 21.1050
_cell_measurement_theta_min 2.7370
_cell_volume 3131(4)
_computing_cell_refinement
;
CrysAlis PRO (Agilent, 2013)
;
_computing_data_collection
;
CrysAlis PRO (Agilent, 2013)
;
_computing_data_reduction
;
CrysAlis PRO (Agilent, 2013)
;
_computing_molecular_graphics
;
<i>OLEX2</i> (Dolomanov <i>et al.</i>,  2009)
;
_computing_publication_material
;
<i>OLEX2</i> (Dolomanov <i>et al.</i>,  2009)
;
_computing_structure_refinement
;
SHELXL2014 (Sheldrick, 2015)
;
_computing_structure_solution
;
SHELXS97 (Sheldrick, 2008)
;
_diffrn_ambient_temperature 296.15
_diffrn_measured_fraction_theta_full 0.998
_diffrn_measured_fraction_theta_max 0.998
_diffrn_measurement_device_type 'Agilent Xcalibur Atlas CCD'
_diffrn_measurement_method 'omega scans'
_diffrn_radiation_type MoK\a
_diffrn_radiation_wavelength 0.71073
_diffrn_reflns_av_R_equivalents 0.0445
_diffrn_reflns_limit_h_max 11
_diffrn_reflns_limit_h_min -11
_diffrn_reflns_limit_k_max 15
_diffrn_reflns_limit_k_min -24
_diffrn_reflns_limit_l_max 17
_diffrn_reflns_limit_l_min -17
_diffrn_reflns_number 14744
_diffrn_reflns_theta_full 24.993
_diffrn_reflns_theta_max 24.993
_diffrn_reflns_theta_min 2.270
_exptl_absorpt_coefficient_mu 0.107
_exptl_absorpt_correction_T_max 1.000
_exptl_absorpt_correction_T_min 0.8593
_exptl_absorpt_correction_type multi-scan
_exptl_absorpt_process_details
;
(CrysAlis PRO; Agilent, 2013)
;
_exptl_crystal_colour colourless
_exptl_crystal_density_diffrn 1.346
_exptl_crystal_description needle
_exptl_crystal_F_000 1312
_exptl_crystal_size_max 0.4600
_exptl_crystal_size_mid 0.1200
_exptl_crystal_size_min 0.0700
_refine_diff_density_max 0.149
_refine_diff_density_min -0.219
_refine_ls_extinction_method none
_refine_ls_goodness_of_fit_ref 1.010
_refine_ls_hydrogen_treatment constr
_refine_ls_matrix_type full
_refine_ls_number_parameters 447
_refine_ls_number_reflns 5504
_refine_ls_number_restraints 36
_refine_ls_restrained_S_all 1.008
_refine_ls_R_factor_all 0.1218
_refine_ls_R_factor_gt 0.0526
_refine_ls_shift/su_max 0.000
_refine_ls_shift/su_mean 0.000
_refine_ls_structure_factor_coef Fsqd
_refine_ls_weighting_details 'w=1/[\s^2^(Fo^2^)+(0.0370P)^2^] where P=(Fo^2^+2Fc^2^)/3'
_refine_ls_weighting_scheme calc
_refine_ls_wR_factor_gt 0.0956
_refine_ls_wR_factor_ref 0.1247
_reflns_number_gt 2879
_reflns_number_total 5504
_reflns_threshold_expression 'I > 2\s(I)'
_cod_data_source_file yp3155sup1.cif
_cod_data_source_block 1_triazol34
_cod_original_cell_volume 3131(5)
_cod_database_code 2021081
_shelx_space_group_comment
;
The symmetry employed for this shelxl refinement is uniquely defined
by the following loop, which should always be used as a source of
symmetry information in preference to the above space-group names.
They are only intended as comments.
;

loop_
_space_group_symop_operation_xyz
'x, y, z'
'-x+1/2, y+1/2, -z+1/2'
'-x, -y, -z'
'x-1/2, -y-1/2, z-1/2'

loop_
_atom_site_type_symbol
_atom_site_label
_atom_site_fract_x
_atom_site_fract_y
_atom_site_fract_z
_atom_site_U_iso_or_equiv
_atom_site_adp_type
_atom_site_calc_flag
_atom_site_occupancy
_atom_site_disorder_assembly
_atom_site_disorder_group
F F11 0.42912(15) 0.08479(9) 0.68419(10) 0.0856(6) Uani d 1 . .
F F21 0.45733(15) 0.06191(9) 0.82172(9) 0.0839(6) Uani d 1 . .
F F31 0.58601(17) 0.02044(9) 0.73286(11) 0.0852(5) Uani d 1 . .
N N11 0.6481(2) 0.17013(11) 0.70246(12) 0.0528(6) Uani d 1 . .
N N21 0.7302(2) 0.21710(12) 0.73692(13) 0.0688(7) Uani d 1 . .
N N31 0.7509(2) 0.20703(12) 0.82346(13) 0.0650(7) Uani d 1 . .
C C41 0.6827(2) 0.15327(13) 0.84497(14) 0.0474(6) Uani d 1 . .
C C51 0.6154(2) 0.12982(13) 0.76785(14) 0.0453(6) Uani d 1 . .
C C61 0.5227(3) 0.07490(16) 0.75157(16) 0.0578(8) Uani d 1 . .
C C71 0.6910(2) 0.13053(14) 0.93810(14) 0.0474(7) Uani d 1 . .
C C81 0.7027(2) 0.17509(14) 1.00691(14) 0.0578(7) Uani d 1 . .
H H81 0.7046 0.2188 0.9943 0.069 Uiso calc 1 . .
C C91 0.7117(3) 0.15420(16) 1.09445(16) 0.0696(9) Uani d 1 . .
H H91 0.7201 0.1841 1.1404 0.084 Uiso calc 1 . .
C C101 0.7084(3) 0.08990(17) 1.11375(17) 0.0720(9) Uani d 1 . .
H H101 0.7129 0.0763 1.1726 0.086 Uiso calc 1 . .
C C111 0.6985(3) 0.04554(15) 1.04609(17) 0.0732(9) Uani d 1 . .
H H111 0.6969 0.0019 1.0591 0.088 Uiso calc 1 . .
C C121 0.6909(3) 0.06582(15) 0.95877(16) 0.0605(8) Uani d 1 . .
H H121 0.6857 0.0356 0.9133 0.073 Uiso calc 1 . .
C C131 0.6151(2) 0.16775(14) 0.60726(14) 0.0506(7) Uani d 1 . .
C C141 0.6584(3) 0.11626(14) 0.56026(15) 0.0594(7) Uani d 1 . .
H H141 0.7049 0.0829 0.5907 0.071 Uiso calc 1 . .
C C151 0.6335(3) 0.11360(15) 0.46829(16) 0.0606(8) Uani d 1 . .
C C161 0.5621(3) 0.16355(16) 0.42371(15) 0.0597(8) Uani d 1 . .
C C171 0.5198(3) 0.21443(16) 0.47268(16) 0.0681(9) Uani d 1 . .
H H171 0.4729 0.2480 0.4429 0.082 Uiso calc 1 . .
C C181 0.5450(3) 0.21710(15) 0.56441(16) 0.0646(8) Uani d 1 . .
H H181 0.5150 0.2516 0.5961 0.078 Uiso calc 1 . .
C C191 0.6868(4) 0.05717(17) 0.41909(18) 0.1046(12) Uani d 1 . .
H H19D 0.7449 0.0726 0.3772 0.157 Uiso calc 1 . .
H H19E 0.6129 0.0342 0.3881 0.157 Uiso calc 1 . .
H H19F 0.7363 0.0290 0.4609 0.157 Uiso calc 1 . .
C C201 0.5346(3) 0.16413(17) 0.32280(15) 0.0869(11) Uani d 1 . .
H H20D 0.4949 0.1240 0.3028 0.130 Uiso calc 1 . .
H H20E 0.6176 0.1702 0.2972 0.130 Uiso calc 1 . .
H H20F 0.4741 0.1986 0.3047 0.130 Uiso calc 1 . .
N N12 1.1457(2) 0.16125(11) 0.69086(12) 0.0547(6) Uani d 1 . .
N N22 1.2317(2) 0.20708(12) 0.72382(14) 0.0744(7) Uani d 1 . .
N N32 1.2519(2) 0.19872(12) 0.81027(13) 0.0710(7) Uani d 1 . .
C C42 1.1791(2) 0.14733(13) 0.83428(15) 0.0502(7) Uani d 1 . .
C C52 1.1122(2) 0.12240(13) 0.75798(15) 0.0481(7) Uani d 1 . .
C C62 1.0304(3) 0.06363(16) 0.74120(18) 0.0575(8) Uani d 1 . .
C C72 1.1848(3) 0.12982(13) 0.92950(15) 0.0502(7) Uani d 1 . .
C C82 1.3046(3) 0.13797(14) 0.98363(15) 0.0624(8) Uani d 1 . .
H H82 1.3806 0.1529 0.9596 0.075 Uiso calc 1 . .
C C92 1.3110(3) 0.12394(16) 1.07320(17) 0.0809(10) Uani d 1 . .
H H92 1.3912 0.1298 1.1094 0.097 Uiso calc 1 . .
C C102 1.1990(4) 0.10122(18) 1.10928(19) 0.0901(11) Uani d 1 . .
H H102 1.2041 0.0913 1.1695 0.108 Uiso calc 1 . .
C C112 1.0816(3) 0.09340(18) 1.0568(2) 0.0875(11) Uani d 1 . .
H H112 1.0061 0.0784 1.0813 0.105 Uiso calc 1 . .
C C122 1.0731(3) 0.10753(15) 0.96716(17) 0.0698(9) Uani d 1 . .
H H122 0.9919 0.1021 0.9318 0.084 Uiso calc 1 . .
C C132 1.0998(3) 0.16084(13) 0.59666(15) 0.0512(7) Uani d 1 . .
C C142 1.1766(3) 0.13100(14) 0.53780(15) 0.0591(8) Uani d 1 . .
H H142 1.2562 0.1106 0.5594 0.071 Uiso calc 1 . .
C C152 1.1370(3) 0.13094(14) 0.44753(15) 0.0573(7) Uani d 1 . .
C C162 1.0183(3) 0.16287(14) 0.41608(15) 0.0556(7) Uani d 1 . .
C C172 0.9446(3) 0.19259(15) 0.47672(17) 0.0641(8) Uani d 1 . .
H H172 0.8658 0.2138 0.4557 0.077 Uiso calc 1 . .
C C182 0.9832(3) 0.19211(14) 0.56720(16) 0.0592(8) Uani d 1 . .
H H182 0.9316 0.2123 0.6067 0.071 Uiso calc 1 . .
C C192 1.2217(3) 0.09732(18) 0.38449(16) 0.0876(11) Uani d 1 . .
H H19A 1.3009 0.0800 0.4174 0.131 Uiso calc 1 . .
H H19B 1.2473 0.1275 0.3414 0.131 Uiso calc 1 . .
H H19C 1.1706 0.0631 0.3547 0.131 Uiso calc 1 . .
C C202 0.9720(3) 0.16489(16) 0.31767(15) 0.0827(10) Uani d 1 . .
H H20A 0.8882 0.1876 0.3081 0.124 Uiso calc 1 . .
H H20B 0.9601 0.1219 0.2954 0.124 Uiso calc 1 . .
H H20C 1.0383 0.1865 0.2870 0.124 Uiso calc 1 . .
F F12A 1.0336(15) 0.0375(4) 0.6609(5) 0.103(3) Uani d 0.66(3) A 1
F F22A 0.8992(10) 0.0729(7) 0.7457(10) 0.107(3) Uani d 0.66(3) A 1
F F32A 1.0656(14) 0.0176(6) 0.7983(10) 0.100(3) Uani d 0.66(3) A 1
F F12B 0.914(2) 0.0751(12) 0.708(2) 0.114(7) Uani d 0.34(3) A 2
F F22B 1.016(4) 0.0322(16) 0.813(2) 0.120(8) Uani d 0.34(3) A 2
F F32B 1.091(3) 0.0270(9) 0.690(2) 0.127(7) Uani d 0.34(3) A 2

loop_
_atom_site_aniso_label
_atom_site_aniso_U_11
_atom_site_aniso_U_22
_atom_site_aniso_U_33
_atom_site_aniso_U_12
_atom_site_aniso_U_13
_atom_site_aniso_U_23
F11 0.0735(10) 0.1017(16) 0.0738(10) -0.0230(10) -0.0278(8) 0.0097(10)
F21 0.0792(11) 0.1035(17) 0.0699(10) -0.0329(10) 0.0121(9) 0.0038(9)
F31 0.0955(13) 0.0521(13) 0.1063(13) -0.0073(10) 0.0024(10) -0.0199(10)
N11 0.0615(14) 0.0521(17) 0.0430(12) -0.0079(12) -0.0023(10) -0.0035(11)
N21 0.0935(18) 0.0613(19) 0.0499(13) -0.0245(15) -0.0006(12) -0.0035(12)
N31 0.0840(17) 0.0622(19) 0.0470(13) -0.0191(14) -0.0012(11) -0.0075(12)
C41 0.0502(15) 0.0459(19) 0.0451(14) -0.0015(14) 0.0012(12) -0.0024(13)
C51 0.0468(14) 0.0469(18) 0.0412(13) 0.0000(13) 0.0002(12) -0.0034(13)
C61 0.0589(18) 0.063(2) 0.0500(15) -0.0063(17) -0.0041(14) -0.0021(15)
C71 0.0491(15) 0.049(2) 0.0426(14) 0.0034(14) -0.0003(11) -0.0037(13)
C81 0.0705(18) 0.054(2) 0.0482(15) 0.0064(15) 0.0015(13) -0.0065(14)
C91 0.096(2) 0.069(3) 0.0423(15) 0.0120(19) 0.0024(14) -0.0113(15)
C101 0.097(2) 0.071(3) 0.0471(16) 0.013(2) 0.0053(15) 0.0061(17)
C111 0.101(2) 0.055(2) 0.0612(18) 0.0097(18) 0.0002(16) 0.0068(17)
C121 0.0771(19) 0.052(2) 0.0496(15) 0.0101(16) -0.0040(13) -0.0075(14)
C131 0.0584(17) 0.054(2) 0.0386(13) -0.0041(15) -0.0009(12) -0.0012(14)
C141 0.0719(18) 0.052(2) 0.0516(15) 0.0029(15) -0.0055(13) -0.0007(14)
C151 0.0677(18) 0.063(2) 0.0506(16) -0.0058(16) 0.0025(14) -0.0086(15)
C161 0.0612(18) 0.073(2) 0.0445(14) -0.0115(17) 0.0023(13) 0.0003(16)
C171 0.081(2) 0.068(2) 0.0537(17) 0.0094(18) -0.0030(15) 0.0118(16)
C181 0.083(2) 0.060(2) 0.0499(16) 0.0093(17) 0.0013(14) 0.0008(15)
C191 0.147(3) 0.093(3) 0.073(2) 0.016(3) 0.005(2) -0.032(2)
C201 0.094(2) 0.121(3) 0.0449(15) -0.019(2) 0.0031(15) 0.0051(17)
N12 0.0667(14) 0.0497(17) 0.0461(12) -0.0061(12) -0.0017(11) 0.0068(11)
N22 0.1057(19) 0.0608(19) 0.0535(14) -0.0314(16) -0.0068(13) 0.0044(13)
N32 0.1008(19) 0.0614(19) 0.0485(13) -0.0240(15) -0.0032(12) 0.0044(12)
C42 0.0542(16) 0.0463(19) 0.0497(15) -0.0010(14) 0.0035(12) 0.0043(13)
C52 0.0503(15) 0.0439(18) 0.0489(14) -0.0021(14) 0.0000(12) 0.0065(14)
C62 0.063(2) 0.057(2) 0.0503(18) -0.0059(18) -0.0008(17) 0.0072(17)
C72 0.0587(17) 0.0447(19) 0.0474(14) 0.0058(14) 0.0071(13) 0.0005(13)
C82 0.0664(19) 0.068(2) 0.0526(16) -0.0019(16) 0.0046(14) -0.0053(14)
C92 0.097(2) 0.092(3) 0.0508(17) 0.007(2) -0.0055(16) -0.0061(17)
C102 0.129(3) 0.095(3) 0.0486(18) 0.022(3) 0.019(2) 0.0097(18)
C112 0.094(3) 0.103(3) 0.071(2) 0.011(2) 0.0340(19) 0.019(2)
C122 0.0626(19) 0.081(3) 0.0661(18) 0.0058(17) 0.0096(15) 0.0101(16)
C132 0.0591(17) 0.0470(19) 0.0459(14) -0.0036(15) -0.0021(13) 0.0076(13)
C142 0.0598(17) 0.063(2) 0.0517(16) 0.0102(15) -0.0068(13) 0.0039(14)
C152 0.0571(17) 0.062(2) 0.0520(15) 0.0008(15) -0.0001(13) 0.0013(14)
C162 0.0619(17) 0.055(2) 0.0474(14) -0.0058(15) -0.0055(13) 0.0053(14)
C172 0.0580(17) 0.065(2) 0.0655(17) 0.0067(16) -0.0091(14) 0.0071(16)
C182 0.0600(17) 0.060(2) 0.0577(16) 0.0037(16) 0.0050(14) 0.0015(15)
C192 0.079(2) 0.120(3) 0.0635(17) 0.012(2) 0.0055(15) -0.0206(19)
C202 0.090(2) 0.095(3) 0.0578(17) 0.002(2) -0.0149(15) 0.0055(17)
F12A 0.149(7) 0.094(4) 0.068(3) -0.063(4) 0.028(3) -0.021(3)
F22A 0.058(3) 0.101(6) 0.166(8) -0.015(3) 0.023(5) -0.014(6)
F32A 0.120(6) 0.055(4) 0.113(8) -0.020(3) -0.042(5) 0.033(4)
F12B 0.049(8) 0.115(10) 0.166(15) -0.031(8) -0.041(9) 0.046(12)
F22B 0.17(2) 0.092(15) 0.084(6) -0.065(12) -0.020(13) 0.040(10)
F32B 0.127(12) 0.073(7) 0.189(16) -0.027(7) 0.050(11) -0.082(9)

loop_
_atom_type_symbol
_atom_type_description
_atom_type_scat_dispersion_real
_atom_type_scat_dispersion_imag
_atom_type_scat_source
C C 0.0033 0.0016 'International Tables Vol C Tables 4.2.6.8 and 6.1.1.4'
H H 0.0000 0.0000 'International Tables Vol C Tables 4.2.6.8 and 6.1.1.4'
F F 0.0171 0.0103 'International Tables Vol C Tables 4.2.6.8 and 6.1.1.4'
N N 0.0061 0.0033 'International Tables Vol C Tables 4.2.6.8 and 6.1.1.4'

loop_
_geom_angle_atom_site_label_1
_geom_angle_atom_site_label_2
_geom_angle_atom_site_label_3
_geom_angle
N21 N11 C51 110.48(19)
N21 N11 C131 118.5(2)
C51 N11 C131 131.0(2)
N31 N21 N11 107.1(2)
N21 N31 C41 109.6(2)
N31 C41 C51 107.5(2)
N31 C41 C71 120.6(2)
C51 C41 C71 131.9(3)
N11 C51 C41 105.3(2)
N11 C51 C61 123.4(2)
C41 C51 C61 131.2(2)
F11 C61 F21 106.1(2)
F11 C61 F31 106.2(2)
F11 C61 C51 112.8(3)
F21 C61 F31 106.2(3)
F21 C61 C51 112.2(2)
F31 C61 C51 112.8(2)
C81 C71 C41 119.4(3)
C121 C71 C41 121.7(2)
C121 C71 C81 118.9(2)
C71 C81 H81 120.1
C91 C81 C71 119.8(3)
C91 C81 H81 120.1
C81 C91 H91 119.7
C101 C91 C81 120.6(3)
C101 C91 H91 119.7
C91 C101 H101 120.0
C91 C101 C111 119.9(3)
C111 C101 H101 120.0
C101 C111 H111 120.0
C101 C111 C121 119.9(3)
C121 C111 H111 120.0
C71 C121 H121 119.6
C111 C121 C71 120.8(3)
C111 C121 H121 119.6
C141 C131 N11 119.3(2)
C181 C131 N11 119.9(2)
C181 C131 C141 120.8(2)
C131 C141 H141 119.5
C131 C141 C151 120.9(3)
C151 C141 H141 119.5
C141 C151 C161 118.9(3)
C141 C151 C191 119.2(3)
C161 C151 C191 121.9(2)
C151 C161 C201 121.3(3)
C171 C161 C151 118.8(2)
C171 C161 C201 119.9(3)
C161 C171 H171 118.9
C181 C171 C161 122.2(3)
C181 C171 H171 118.9
C131 C181 C171 118.3(3)
C131 C181 H181 120.9
C171 C181 H181 120.9
C151 C191 H19D 109.5
C151 C191 H19E 109.5
C151 C191 H19F 109.5
H19D C191 H19E 109.5
H19D C191 H19F 109.5
H19E C191 H19F 109.5
C161 C201 H20D 109.5
C161 C201 H20E 109.5
C161 C201 H20F 109.5
H20D C201 H20E 109.5
H20D C201 H20F 109.5
H20E C201 H20F 109.5
N22 N12 C52 110.0(2)
N22 N12 C132 119.5(2)
C52 N12 C132 130.5(2)
N32 N22 N12 107.5(2)
N22 N32 C42 109.8(2)
N32 C42 C52 107.4(2)
N32 C42 C72 119.0(2)
C52 C42 C72 133.6(3)
N12 C52 C42 105.3(2)
N12 C52 C62 122.5(2)
C42 C52 C62 131.9(2)
F12A C62 C52 115.3(4)
F12A C62 F22A 102.9(6)
F22A C62 C52 113.6(6)
F32A C62 C52 112.8(7)
F32A C62 F12A 105.7(7)
F32A C62 F22A 105.5(7)
F12B C62 C52 112.8(11)
F12B C62 F22B 104.6(13)
F12B C62 F32B 110.7(12)
F22B C62 C52 112.7(13)
F32B C62 C52 108.0(8)
F32B C62 F22B 108.0(12)
C82 C72 C42 119.0(2)
C122 C72 C42 122.1(2)
C122 C72 C82 118.8(2)
C72 C82 H82 120.0
C92 C82 C72 120.0(3)
C92 C82 H82 120.0
C82 C92 H92 119.8
C82 C92 C102 120.4(3)
C102 C92 H92 119.8
C92 C102 H102 120.1
C112 C102 C92 119.9(3)
C112 C102 H102 120.1
C102 C112 H112 119.7
C102 C112 C122 120.6(3)
C122 C112 H112 119.7
C72 C122 H122 119.8
C112 C122 C72 120.4(3)
C112 C122 H122 119.8
C142 C132 N12 119.7(2)
C182 C132 N12 119.1(2)
C182 C132 C142 121.1(2)
C132 C142 H142 119.5
C152 C142 C132 121.1(2)
C152 C142 H142 119.5
C142 C152 C162 118.7(2)
C142 C152 C192 120.2(2)
C162 C152 C192 121.2(2)
C152 C162 C202 120.5(2)
C172 C162 C152 118.7(2)
C172 C162 C202 120.8(2)
C162 C172 H172 118.6
C182 C172 C162 122.8(3)
C182 C172 H172 118.6
C132 C182 C172 117.7(2)
C132 C182 H182 121.2
C172 C182 H182 121.2
C152 C192 H19A 109.5
C152 C192 H19B 109.5
C152 C192 H19C 109.5
H19A C192 H19B 109.5
H19A C192 H19C 109.5
H19B C192 H19C 109.5
C162 C202 H20A 109.5
C162 C202 H20B 109.5
C162 C202 H20C 109.5
H20A C202 H20B 109.5
H20A C202 H20C 109.5
H20B C202 H20C 109.5

loop_
_geom_bond_atom_site_label_1
_geom_bond_atom_site_label_2
_geom_bond_distance
F11 C61 1.324(3)
F21 C61 1.332(3)
F31 C61 1.343(3)
N11 N21 1.345(3)
N11 C51 1.363(3)
N11 C131 1.443(3)
N21 N31 1.320(3)
N31 C41 1.368(3)
C41 C51 1.373(3)
C41 C71 1.480(3)
C51 C61 1.476(4)
C71 C81 1.390(3)
C71 C121 1.383(4)
C81 H81 0.9300
C81 C91 1.387(3)
C91 H91 0.9300
C91 C101 1.371(4)
C101 H101 0.9300
C101 C111 1.374(4)
C111 H111 0.9300
C111 C121 1.381(3)
C121 H121 0.9300
C131 C141 1.381(4)
C131 C181 1.367(4)
C141 H141 0.9300
C141 C151 1.388(3)
C151 C161 1.394(4)
C151 C191 1.517(4)
C161 C171 1.384(4)
C161 C201 1.522(3)
C171 H171 0.9300
C171 C181 1.384(3)
C181 H181 0.9300
C191 H19D 0.9600
C191 H19E 0.9600
C191 H19F 0.9600
C201 H20D 0.9600
C201 H20E 0.9600
C201 H20F 0.9600
N12 N22 1.344(3)
N12 C52 1.367(3)
N12 C132 1.449(3)
N22 N32 1.313(3)
N32 C42 1.365(3)
C42 C52 1.373(3)
C42 C72 1.481(3)
C52 C62 1.479(4)
C62 F12A 1.334(7)
C62 F22A 1.335(10)
C62 F32A 1.313(14)
C62 F12B 1.236(18)
C62 F22B 1.29(3)
C62 F32B 1.280(14)
C72 C82 1.388(3)
C72 C122 1.387(3)
C82 H82 0.9300
C82 C92 1.381(3)
C92 H92 0.9300
C92 C102 1.381(4)
C102 H102 0.9300
C102 C112 1.355(4)
C112 H112 0.9300
C112 C122 1.381(3)
C122 H122 0.9300
C132 C142 1.383(3)
C132 C182 1.369(3)
C142 H142 0.9300
C142 C152 1.380(3)
C152 C162 1.399(4)
C152 C192 1.513(3)
C162 C172 1.382(3)
C162 C202 1.511(3)
C172 H172 0.9300
C172 C182 1.382(3)
C182 H182 0.9300
C192 H19A 0.9600
C192 H19B 0.9600
C192 H19C 0.9600
C202 H20A 0.9600
C202 H20B 0.9600
C202 H20C 0.9600

_cod_database_fobs_code 2021081
